data_7714587
loop_
_publ_author_name
'Yeganeh-Salman, Amir'
'Yeung, Jason'
'Miao, Linkun'
'Stephan, Douglas W.'

_publ_section_title
;
 Coordination chemistry and FLP reactivity of 1,1- and 1,2-bis-boranes.
;
_journal_issue 3
_journal_name_full 'Dalton transactions (Cambridge, England : 2003)'
_journal_page_first 1178
_journal_page_last 1189
_journal_paper_doi 10.1039/d3dt03660j
_journal_volume 53
_journal_year 2024
_chemical_formula_moiety 'C12 H28 P, C32 H9 B2 F20'
_chemical_formula_sum 'C44 H37 B2 F20 P'
_chemical_formula_weight 998.32
_space_group_crystal_system monoclinic
_space_group_IT_number 14
_space_group_name_Hall '-P 2yn'
_space_group_name_H-M_alt 'P 1 21/n 1'
_atom_sites_solution_hydrogens mixed
_audit_creation_date 2023-03-29
_audit_creation_method
;
Olex2 1.5
(compiled 2023.03.06 svn.rbb2c1857 for OlexSys, GUI svn.r6748)
;
_audit_update_record
;
2023-11-27 deposited with the CCDC.	2023-11-30 downloaded from the CCDC.
;
_cell_angle_alpha 90
_cell_angle_beta 112.272(3)
_cell_angle_gamma 90
_cell_formula_units_Z 4
_cell_length_a 15.6530(12)
_cell_length_b 18.9122(15)
_cell_length_c 15.9496(12)
_cell_measurement_reflns_used 9984
_cell_measurement_temperature 150.00
_cell_measurement_theta_max 23.54
_cell_measurement_theta_min 2.31
_cell_volume 4369.3(6)
_computing_molecular_graphics 'Olex2 1.5 (Dolomanov et al., 2009)'
_computing_publication_material 'Olex2 1.5 (Dolomanov et al., 2009)'
_computing_structure_refinement 'XL  (Sheldrick, 2008)'
_diffrn_ambient_temperature 150.00
_diffrn_measured_fraction_theta_full 1.000
_diffrn_measured_fraction_theta_max 1.000
_diffrn_measurement_device_type 'Bruker APEX-II CCD'
_diffrn_measurement_method '\f and \w scans'
_diffrn_radiation_monochromator graphite
_diffrn_radiation_type MoK\a
_diffrn_radiation_wavelength 0.71073
_diffrn_reflns_av_R_equivalents 0.1001
_diffrn_reflns_av_unetI/netI 0.0688
_diffrn_reflns_Laue_measured_fraction_full 1.000
_diffrn_reflns_Laue_measured_fraction_max 1.000
_diffrn_reflns_limit_h_max 18
_diffrn_reflns_limit_h_min -15
_diffrn_reflns_limit_k_max 22
_diffrn_reflns_limit_k_min -22
_diffrn_reflns_limit_l_max 18
_diffrn_reflns_limit_l_min -18
_diffrn_reflns_number 85249
_diffrn_reflns_point_group_measured_fraction_full 1.000
_diffrn_reflns_point_group_measured_fraction_max 1.000
_diffrn_reflns_theta_full 24.999
_diffrn_reflns_theta_max 24.999
_diffrn_reflns_theta_min 1.552
_diffrn_source_current 30.0
_diffrn_source_power 1.5
_diffrn_source_voltage 50.0
_diffrn_standards_number 0
_exptl_absorpt_coefficient_mu 0.181
_exptl_absorpt_correction_type none
_exptl_crystal_density_diffrn 1.518
_exptl_crystal_description plates
_exptl_crystal_F_000 2024
_exptl_crystal_size_max 0.1
_exptl_crystal_size_mid 0.1
_exptl_crystal_size_min 0.1
_refine_diff_density_max 0.231
_refine_diff_density_min -0.299
_refine_diff_density_rms 0.056
_refine_ls_extinction_method none
_refine_ls_goodness_of_fit_ref 1.085
_refine_ls_hydrogen_treatment mixed
_refine_ls_matrix_type full
_refine_ls_number_parameters 621
_refine_ls_number_reflns 7699
_refine_ls_number_restraints 0
_refine_ls_restrained_S_all 1.085
_refine_ls_R_factor_all 0.0820
_refine_ls_R_factor_gt 0.0426
_refine_ls_shift/su_max 0.001
_refine_ls_shift/su_mean 0.000
_refine_ls_structure_factor_coef Fsqd
_refine_ls_weighting_details 'w=1/[\s^2^(Fo^2^)+(0.0365P)^2^+2.3921P] where P=(Fo^2^+2Fc^2^)/3'
_refine_ls_weighting_scheme calc
_refine_ls_wR_factor_gt 0.0978
_refine_ls_wR_factor_ref 0.1268
_reflns_Friedel_coverage 0.000
_reflns_number_gt 5189
_reflns_number_total 7699
_reflns_threshold_expression 'I > 2\s(I)'
_cod_data_source_file d3dt03660j2.cif
_cod_data_source_block 1_CCDC4
_cod_depositor_comments 'Adding full bibliography for 7714584--7714593.cif.'
_cod_database_code 7714587
_shelx_shelxl_version_number 2018/3
_shelx_space_group_comment
;
The symmetry employed for this shelxl refinement is uniquely defined
by the following loop, which should always be used as a source of
symmetry information in preference to the above space-group names.
They are only intended as comments.
;
_shelx_estimated_absorpt_t_max 0.982
_shelx_estimated_absorpt_t_min 0.982
_olex2_refinement_description
;
1. Fixed Uiso
 At 1.2 times of:
  All C(H) groups, All C(H,H) groups
 At 1.5 times of:
  All C(H,H,H) groups
2.a Ternary CH refined with riding coordinates:
 C29(H29)
2.b Secondary CH2 refined with riding coordinates:
 C30(H30A,H30B)
2.c Aromatic/amide H refined with riding coordinates:
 C48(H48), C52(H52), C60(H60), C63(H63), C64(H64)
2.d Idealised Me refined as rotating group:
 C42(H42A,H42B,H42C), C54(H54A,H54B,H54C), C58(H58A,H58B,H58C), C59(H59A,H59B,
 H59C), C61(H61A,H61B,H61C), C62(H62A,H62B,H62C), C65(H65A,H65B,H65C), C66(H66A,
 H66B,H66C), C2(H2A,H2B,H2C)
;
_olex2_submission_special_instructions 'No special instructions were received'

loop_
_space_group_symop_operation_xyz
'x, y, z'
'-x+1/2, y+1/2, -z+1/2'
'-x, -y, -z'
'x-1/2, -y-1/2, z-1/2'

loop_
_atom_site_label
_atom_site_type_symbol
_atom_site_fract_x
_atom_site_fract_y
_atom_site_fract_z
_atom_site_U_iso_or_equiv
_atom_site_adp_type
_atom_site_occupancy
_atom_site_site_symmetry_order
_atom_site_calc_flag
_atom_site_refinement_flags_posn
_atom_site_refinement_flags_adp
_atom_site_refinement_flags_occupancy
_atom_site_disorder_assembly
_atom_site_disorder_group
P1 P 0.13836(5) 0.74666(4) 0.47675(5) 0.02536(17) Uani 1 1 d . . . . .
C40 C 0.18462(19) 0.83809(14) 0.47719(19) 0.0316(7) Uani 1 1 d . . . . .
C42 C 0.2624(2) 0.85685(16) 0.5675(2) 0.0401(7) Uani 1 1 d . . . . .
H42A H 0.240400 0.850909 0.616968 0.060 Uiso 1 1 calc R U . . .
H42B H 0.281259 0.906064 0.565733 0.060 Uiso 1 1 calc R U . . .
H42C H 0.315262 0.825557 0.577425 0.060 Uiso 1 1 calc R U . . .
C53 C 0.05908(19) 0.71519(15) 0.36302(18) 0.0317(7) Uani 1 1 d . . . . .
C54 C 0.2534(2) 0.69687(17) 0.6446(2) 0.0439(8) Uani 1 1 d . . . . .
H54A H 0.280491 0.744253 0.658081 0.066 Uiso 1 1 calc R U . . .
H54B H 0.298307 0.661883 0.681026 0.066 Uiso 1 1 calc R U . . .
H54C H 0.197955 0.694791 0.659147 0.066 Uiso 1 1 calc R U . . .
C57 C 0.22700(19) 0.68051(15) 0.54246(19) 0.0346(7) Uani 1 1 d . . . . .
C58 C 0.1139(2) 0.68619(16) 0.3081(2) 0.0402(7) Uani 1 1 d . . . . .
H58A H 0.150351 0.724385 0.296578 0.060 Uiso 1 1 calc R U . . .
H58B H 0.070898 0.667319 0.250233 0.060 Uiso 1 1 calc R U . . .
H58C H 0.155242 0.648439 0.342423 0.060 Uiso 1 1 calc R U . . .
C59 C 0.2212(2) 0.84723(16) 0.4012(2) 0.0448(8) Uani 1 1 d . . . . .
H59A H 0.268988 0.811736 0.407941 0.067 Uiso 1 1 calc R U . . .
H59B H 0.247576 0.894656 0.404655 0.067 Uiso 1 1 calc R U . . .
H59C H 0.170425 0.841143 0.342317 0.067 Uiso 1 1 calc R U . . .
C61 C -0.0041(2) 0.77526(18) 0.3089(2) 0.0507(9) Uani 1 1 d . . . . .
H61A H -0.037914 0.795114 0.344065 0.076 Uiso 1 1 calc R U . . .
H61B H -0.048107 0.756600 0.251412 0.076 Uiso 1 1 calc R U . . .
H61C H 0.033380 0.812327 0.296700 0.076 Uiso 1 1 calc R U . . .
C62 C -0.0046(2) 0.65740(18) 0.3755(2) 0.0440(8) Uani 1 1 d . . . . .
H62A H 0.032421 0.616181 0.405258 0.066 Uiso 1 1 calc R U . . .
H62B H -0.050041 0.643485 0.316185 0.066 Uiso 1 1 calc R U . . .
H62C H -0.036715 0.675821 0.413071 0.066 Uiso 1 1 calc R U . . .
C65 C 0.3120(2) 0.68360(17) 0.5165(2) 0.0467(8) Uani 1 1 d . . . . .
H65A H 0.293079 0.674574 0.451493 0.070 Uiso 1 1 calc R U . . .
H65B H 0.356738 0.647649 0.550708 0.070 Uiso 1 1 calc R U . . .
H65C H 0.340357 0.730529 0.530899 0.070 Uiso 1 1 calc R U . . .
C66 C 0.1884(2) 0.60468(15) 0.5283(2) 0.0481(8) Uani 1 1 d . . . . .
H66A H 0.132041 0.603028 0.541276 0.072 Uiso 1 1 calc R U . . .
H66B H 0.234428 0.572426 0.569141 0.072 Uiso 1 1 calc R U . . .
H66C H 0.174095 0.590318 0.465367 0.072 Uiso 1 1 calc R U . . .
F1 F 0.15917(11) 0.29803(8) 0.20830(11) 0.0372(4) Uani 1 1 d . . . . .
F3 F 0.25738(11) 0.02437(8) 0.45672(11) 0.0390(4) Uani 1 1 d . . . . .
F4 F 0.00775(10) 0.31634(8) 0.41418(10) 0.0342(4) Uani 1 1 d . . . . .
F5 F 0.03203(11) 0.19348(9) 0.11692(10) 0.0424(4) Uani 1 1 d . . . . .
F6 F 0.00835(11) 0.02821(8) 0.33767(11) 0.0371(4) Uani 1 1 d . . . . .
F7 F 0.29824(11) 0.24666(8) 0.34172(11) 0.0392(4) Uani 1 1 d . . . . .
F8 F 0.03026(12) 0.45605(8) 0.41858(11) 0.0448(4) Uani 1 1 d . . . . .
F9 F 0.21547(11) 0.10181(9) 0.20163(11) 0.0425(4) Uani 1 1 d . . . . .
F10 F -0.06006(12) -0.06796(9) 0.20928(12) 0.0481(5) Uani 1 1 d . . . . .
F11 F 0.18236(13) 0.43780(9) 0.21530(12) 0.0515(5) Uani 1 1 d . . . . .
F12 F 0.11640(14) 0.51852(8) 0.31776(13) 0.0552(5) Uani 1 1 d . . . . .
F13 F 0.43963(12) 0.01642(10) 0.55122(13) 0.0543(5) Uani 1 1 d . . . . .
F14 F -0.27298(12) 0.11692(10) 0.03846(12) 0.0536(5) Uani 1 1 d . . . . .
F15 F -0.25916(11) 0.13759(11) 0.21164(12) 0.0548(5) Uani 1 1 d . . . . .
F16 F 0.55366(11) 0.12139(11) 0.53736(13) 0.0596(5) Uani 1 1 d . . . . .
F17 F 0.48044(11) 0.23506(10) 0.42952(13) 0.0528(5) Uani 1 1 d . . . . .
F18 F -0.12745(13) 0.14876(10) -0.00827(11) 0.0514(5) Uani 1 1 d . . . . .
F19 F 0.14882(14) 0.00221(11) 0.07579(14) 0.0663(6) Uani 1 1 d . . . . .
C20 C -0.02620(17) 0.19064(13) 0.23408(17) 0.0237(6) Uani 1 1 d . . . . .
C21 C -0.03859(19) 0.18061(14) 0.14357(18) 0.0291(6) Uani 1 1 d . . . . .
C22 C 0.05543(17) 0.34370(14) 0.36592(17) 0.0258(6) Uani 1 1 d . . . . .
F23 F 0.00802(14) -0.08350(11) 0.07681(14) 0.0696(6) Uani 1 1 d . . . . .
C24 C 0.11680(17) 0.07026(13) 0.27696(18) 0.0246(6) Uani 1 1 d . . . . .
C25 C 0.08781(17) 0.29916(13) 0.31570(17) 0.0243(6) Uani 1 1 d . . . . .
C26 C 0.26900(17) 0.13581(13) 0.39447(18) 0.0254(6) Uani 1 1 d . . . . .
C27 C 0.06435(19) 0.41618(14) 0.36823(18) 0.0307(6) Uani 1 1 d . . . . .
C28 C 0.1078(2) 0.44771(14) 0.3180(2) 0.0349(7) Uani 1 1 d . . . . .
C29 C 0.10151(17) 0.16775(13) 0.40344(17) 0.0244(6) Uani 1 1 d . . . . .
H29 H 0.051560 0.135492 0.405121 0.029 Uiso 1 1 calc R U . . .
C30 C 0.15681(18) 0.20104(14) 0.49579(17) 0.0282(6) Uani 1 1 d . . . . .
H30A H 0.204213 0.232725 0.489170 0.034 Uiso 1 1 calc R U . . .
H30B H 0.114634 0.230511 0.514223 0.034 Uiso 1 1 calc R U . . .
C31 C 0.33006(18) 0.18783(14) 0.39191(18) 0.0289(6) Uani 1 1 d . . . . .
C32 C 0.04668(17) 0.02430(14) 0.27461(18) 0.0264(6) Uani 1 1 d . . . . .
C33 C 0.20417(18) 0.14830(14) 0.57054(17) 0.0284(6) Uani 1 1 d . . . . .
C34 C 0.00997(19) -0.02629(14) 0.2086(2) 0.0339(7) Uani 1 1 d . . . . .
C35 C 0.4045(2) 0.07260(16) 0.4967(2) 0.0373(7) Uani 1 1 d . . . . .
C36 C 0.12912(18) 0.33454(14) 0.26453(18) 0.0285(6) Uani 1 1 d . . . . .
C37 C -0.18593(18) 0.15154(15) 0.18881(19) 0.0338(7) Uani 1 1 d . . . . .
C38 C 0.46195(19) 0.12558(17) 0.4913(2) 0.0389(8) Uani 1 1 d . . . . .
C39 C -0.19354(19) 0.14133(15) 0.10138(19) 0.0345(7) Uani 1 1 d . . . . .
C41 C -0.10408(18) 0.17612(14) 0.25180(18) 0.0281(6) Uani 1 1 d . . . . .
C43 C -0.1197(2) 0.15661(15) 0.07790(18) 0.0341(7) Uani 1 1 d . . . . .
B44 B 0.1572(2) 0.13606(15) 0.3463(2) 0.0248(7) Uani 1 1 d . . . . .
C45 C 0.31064(18) 0.07828(15) 0.44828(18) 0.0304(6) Uani 1 1 d . . . . .
C46 C 0.42438(19) 0.18342(16) 0.4378(2) 0.0358(7) Uani 1 1 d . . . . .
C47 C 0.1401(2) 0.40696(15) 0.26534(19) 0.0348(7) Uani 1 1 d . . . . .
C48 C 0.2978(2) 0.15338(16) 0.62279(19) 0.0368(7) Uani 1 1 d . . . . .
H48 H 0.332522 0.191205 0.612417 0.044 Uiso 1 1 calc R U . . .
C49 C 0.14796(18) 0.05920(14) 0.20744(19) 0.0307(6) Uani 1 1 d . . . . .
C50 C 0.1142(2) 0.00905(16) 0.1411(2) 0.0415(8) Uani 1 1 d . . . . .
C52 C 0.1560(2) 0.09247(16) 0.5889(2) 0.0369(7) Uani 1 1 d . . . . .
H52 H 0.091849 0.087515 0.553967 0.044 Uiso 1 1 calc R U . . .
C55 C 0.0438(2) -0.03414(16) 0.1416(2) 0.0429(8) Uani 1 1 d . . . . .
B56 B 0.0706(2) 0.21429(16) 0.3134(2) 0.0242(7) Uani 1 1 d . . . . .
C60 C 0.3414(2) 0.10441(18) 0.6896(2) 0.0492(9) Uani 1 1 d . . . . .
H60 H 0.405707 0.108735 0.724012 0.059 Uiso 1 1 calc R U . . .
C63 C 0.2930(2) 0.04949(18) 0.7070(2) 0.0484(9) Uani 1 1 d . . . . .
H63 H 0.323507 0.015814 0.752784 0.058 Uiso 1 1 calc R U . . .
C64 C 0.1992(2) 0.04388(17) 0.6571(2) 0.0439(8) Uani 1 1 d . . . . .
H64 H 0.164497 0.006907 0.669361 0.053 Uiso 1 1 calc R U . . .
F2 F -0.10372(10) 0.18542(9) 0.33666(10) 0.0395(4) Uani 1 1 d . . . . .
C2 C 0.1058(2) 0.89087(15) 0.4658(2) 0.0410(8) Uani 1 1 d . . . . .
H2A H 0.055954 0.883752 0.406521 0.061 Uiso 1 1 calc R U . . .
H2B H 0.129240 0.939302 0.469821 0.061 Uiso 1 1 calc R U . . .
H2C H 0.082000 0.883050 0.513714 0.061 Uiso 1 1 calc R U . . .
H44 H 0.1338(16) 0.1888(12) 0.2876(16) 0.024(6) Uiso 1 1 d . . . . .
H1 H 0.0864(16) 0.7522(12) 0.5238(16) 0.023(6) Uiso 1 1 d . . . . .

loop_
_atom_site_aniso_label
_atom_site_aniso_U_11
_atom_site_aniso_U_22
_atom_site_aniso_U_33
_atom_site_aniso_U_23
_atom_site_aniso_U_13
_atom_site_aniso_U_12
P1 0.0223(4) 0.0276(4) 0.0281(4) 0.0011(3) 0.0117(3) 0.0016(3)
C40 0.0364(17) 0.0286(15) 0.0362(17) 0.0019(13) 0.0209(14) -0.0011(13)
C42 0.0415(18) 0.0322(17) 0.051(2) -0.0078(15) 0.0223(16) -0.0074(14)
C53 0.0303(16) 0.0381(17) 0.0243(15) -0.0032(13) 0.0075(12) 0.0018(13)
C54 0.0393(18) 0.0445(19) 0.0362(18) 0.0068(15) 0.0011(15) 0.0063(15)
C57 0.0318(16) 0.0300(16) 0.0370(17) 0.0038(13) 0.0073(13) 0.0041(13)
C58 0.0456(19) 0.0418(18) 0.0386(18) -0.0046(15) 0.0220(15) 0.0001(15)
C59 0.059(2) 0.0358(18) 0.054(2) -0.0016(16) 0.0381(18) -0.0090(16)
C61 0.045(2) 0.060(2) 0.0333(18) -0.0029(16) -0.0013(15) 0.0162(17)
C62 0.0295(17) 0.061(2) 0.0397(19) -0.0158(16) 0.0110(15) -0.0079(15)
C65 0.0299(17) 0.048(2) 0.059(2) -0.0042(17) 0.0127(16) 0.0104(15)
C66 0.055(2) 0.0307(18) 0.051(2) 0.0046(15) 0.0112(17) 0.0028(15)
F1 0.0524(10) 0.0316(9) 0.0389(10) 0.0001(7) 0.0300(9) -0.0017(8)
F3 0.0358(9) 0.0309(9) 0.0487(11) 0.0068(8) 0.0143(8) 0.0001(7)
F4 0.0377(9) 0.0344(9) 0.0380(9) 0.0014(7) 0.0229(8) 0.0033(7)
F5 0.0451(10) 0.0572(11) 0.0315(9) -0.0023(8) 0.0221(8) -0.0059(9)
F6 0.0392(10) 0.0376(9) 0.0405(10) -0.0033(8) 0.0219(8) -0.0126(7)
F7 0.0340(9) 0.0330(9) 0.0511(11) -0.0004(8) 0.0166(8) -0.0087(7)
F8 0.0597(12) 0.0326(9) 0.0472(11) -0.0090(8) 0.0260(9) 0.0053(8)
F9 0.0437(10) 0.0454(10) 0.0507(11) -0.0163(8) 0.0318(9) -0.0184(8)
F10 0.0424(10) 0.0428(10) 0.0610(12) -0.0124(9) 0.0219(9) -0.0231(8)
F11 0.0741(13) 0.0376(10) 0.0564(12) -0.0005(9) 0.0402(11) -0.0181(9)
F12 0.0838(14) 0.0240(9) 0.0627(13) -0.0066(8) 0.0332(11) -0.0124(9)
F13 0.0415(11) 0.0575(12) 0.0542(12) 0.0079(10) 0.0072(9) 0.0188(9)
F14 0.0417(11) 0.0610(12) 0.0398(11) -0.0059(9) -0.0051(9) -0.0112(9)
F15 0.0259(9) 0.0869(15) 0.0493(12) -0.0050(10) 0.0115(8) -0.0143(9)
F16 0.0204(9) 0.0798(14) 0.0657(13) -0.0179(11) 0.0019(9) 0.0023(9)
F17 0.0332(10) 0.0605(12) 0.0669(13) -0.0187(10) 0.0215(9) -0.0216(9)
F18 0.0630(12) 0.0637(12) 0.0232(9) -0.0073(8) 0.0113(9) -0.0035(10)
F19 0.0731(14) 0.0758(14) 0.0719(14) -0.0443(11) 0.0524(12) -0.0331(11)
C20 0.0261(14) 0.0193(14) 0.0254(15) 0.0024(11) 0.0095(12) 0.0031(11)
C21 0.0328(16) 0.0287(15) 0.0273(15) 0.0019(12) 0.0130(13) 0.0027(12)
C22 0.0224(14) 0.0298(15) 0.0234(14) 0.0013(12) 0.0067(12) -0.0007(12)
F23 0.0674(13) 0.0710(14) 0.0804(15) -0.0536(12) 0.0392(12) -0.0385(11)
C24 0.0204(14) 0.0217(14) 0.0312(15) 0.0008(12) 0.0093(12) 0.0014(11)
C25 0.0222(14) 0.0255(14) 0.0219(14) 0.0013(11) 0.0046(11) -0.0015(11)
C26 0.0235(14) 0.0265(15) 0.0272(15) -0.0074(12) 0.0107(12) -0.0030(12)
C27 0.0341(16) 0.0292(16) 0.0254(15) -0.0080(12) 0.0075(13) 0.0041(13)
C28 0.0420(18) 0.0198(15) 0.0383(17) -0.0056(13) 0.0103(15) -0.0080(13)
C29 0.0241(14) 0.0249(14) 0.0242(14) -0.0008(11) 0.0093(12) -0.0024(11)
C30 0.0308(15) 0.0268(15) 0.0278(15) -0.0008(12) 0.0119(13) 0.0015(12)
C31 0.0277(15) 0.0276(15) 0.0327(16) -0.0040(13) 0.0127(13) -0.0015(12)
C32 0.0238(14) 0.0262(15) 0.0312(16) 0.0015(12) 0.0129(12) 0.0023(12)
C33 0.0301(16) 0.0318(16) 0.0227(15) -0.0033(12) 0.0093(12) 0.0027(12)
C34 0.0289(16) 0.0268(16) 0.0449(18) -0.0027(14) 0.0129(14) -0.0103(13)
C35 0.0307(17) 0.0405(18) 0.0367(17) -0.0010(14) 0.0082(14) 0.0112(14)
C36 0.0301(16) 0.0281(15) 0.0269(15) -0.0047(12) 0.0103(13) -0.0003(12)
C37 0.0222(15) 0.0410(18) 0.0361(18) 0.0005(14) 0.0088(13) -0.0037(13)
C38 0.0187(15) 0.055(2) 0.0394(18) -0.0157(16) 0.0066(13) 0.0016(14)
C39 0.0284(16) 0.0349(17) 0.0284(17) -0.0031(13) -0.0025(13) -0.0034(13)
C41 0.0289(15) 0.0317(16) 0.0229(15) -0.0020(12) 0.0091(12) 0.0002(12)
C43 0.0473(19) 0.0301(16) 0.0194(15) -0.0018(12) 0.0063(14) 0.0037(14)
B44 0.0258(16) 0.0209(16) 0.0276(17) 0.0025(13) 0.0102(14) -0.0013(13)
C45 0.0265(15) 0.0324(16) 0.0331(16) -0.0051(13) 0.0122(13) -0.0017(13)
C46 0.0263(16) 0.0422(18) 0.0417(18) -0.0178(15) 0.0161(14) -0.0126(14)
C47 0.0414(18) 0.0297(16) 0.0349(17) 0.0019(13) 0.0163(15) -0.0102(13)
C48 0.0331(17) 0.0368(17) 0.0332(17) -0.0029(14) 0.0045(14) -0.0038(13)
C49 0.0263(15) 0.0286(15) 0.0404(17) -0.0055(13) 0.0162(13) -0.0054(12)
C50 0.0427(18) 0.0425(19) 0.049(2) -0.0185(15) 0.0287(16) -0.0101(15)
C52 0.0317(16) 0.0450(18) 0.0344(17) 0.0062(14) 0.0129(14) 0.0024(14)
C55 0.0403(18) 0.0401(18) 0.049(2) -0.0238(16) 0.0178(16) -0.0138(15)
B56 0.0250(16) 0.0256(17) 0.0262(17) -0.0007(13) 0.0143(14) 0.0013(13)
C60 0.0388(19) 0.054(2) 0.0374(19) -0.0048(17) -0.0052(15) 0.0023(17)
C63 0.061(2) 0.043(2) 0.0309(18) 0.0079(15) 0.0062(17) 0.0138(17)
C64 0.053(2) 0.0447(19) 0.0370(18) 0.0103(15) 0.0199(17) 0.0031(16)
F2 0.0268(9) 0.0663(12) 0.0282(9) -0.0063(8) 0.0138(7) -0.0045(8)
C2 0.053(2) 0.0330(17) 0.0436(19) 0.0025(14) 0.0252(16) 0.0085(15)

loop_
_atom_type_symbol
_atom_type_description
_atom_type_scat_dispersion_real
_atom_type_scat_dispersion_imag
_atom_type_scat_source
C C 0.0033 0.0016 'International Tables Vol C Tables 4.2.6.8 and 6.1.1.4'
H H 0.0000 0.0000 'International Tables Vol C Tables 4.2.6.8 and 6.1.1.4'
B B 0.0013 0.0007 'International Tables Vol C Tables 4.2.6.8 and 6.1.1.4'
F F 0.0171 0.0103 'International Tables Vol C Tables 4.2.6.8 and 6.1.1.4'
P P 0.1023 0.0942 'International Tables Vol C Tables 4.2.6.8 and 6.1.1.4'

loop_
_geom_angle_atom_site_label_1
_geom_angle_atom_site_label_2
_geom_angle_atom_site_label_3
_geom_angle
_geom_angle_site_symmetry_1
_geom_angle_site_symmetry_3
_geom_angle_publ_flag
C40 P1 H1 104.3(10) . . ?
C53 P1 C40 114.33(13) . . ?
C53 P1 C57 114.27(13) . . ?
C53 P1 H1 104.8(10) . . ?
C57 P1 C40 114.35(13) . . ?
C57 P1 H1 103.0(10) . . ?
C42 C40 P1 112.65(19) . . ?
C42 C40 C59 108.3(2) . . ?
C42 C40 C2 106.0(2) . . ?
C59 C40 P1 111.13(19) . . ?
C59 C40 C2 110.8(2) . . ?
C2 C40 P1 107.79(19) . . ?
C40 C42 H42A 109.5 . . ?
C40 C42 H42B 109.5 . . ?
C40 C42 H42C 109.5 . . ?
H42A C42 H42B 109.5 . . ?
H42A C42 H42C 109.5 . . ?
H42B C42 H42C 109.5 . . ?
C58 C53 P1 110.98(19) . . ?
C58 C53 C62 110.4(2) . . ?
C61 C53 P1 111.1(2) . . ?
C61 C53 C58 108.8(2) . . ?
C61 C53 C62 106.6(2) . . ?
C62 C53 P1 108.96(19) . . ?
H54A C54 H54B 109.5 . . ?
H54A C54 H54C 109.5 . . ?
H54B C54 H54C 109.5 . . ?
C57 C54 H54A 109.5 . . ?
C57 C54 H54B 109.5 . . ?
C57 C54 H54C 109.5 . . ?
C54 C57 P1 107.52(19) . . ?
C65 C57 P1 111.0(2) . . ?
C65 C57 C54 111.2(2) . . ?
C65 C57 C66 109.1(2) . . ?
C66 C57 P1 112.0(2) . . ?
C66 C57 C54 105.9(2) . . ?
C53 C58 H58A 109.5 . . ?
C53 C58 H58B 109.5 . . ?
C53 C58 H58C 109.5 . . ?
H58A C58 H58B 109.5 . . ?
H58A C58 H58C 109.5 . . ?
H58B C58 H58C 109.5 . . ?
C40 C59 H59A 109.5 . . ?
C40 C59 H59B 109.5 . . ?
C40 C59 H59C 109.5 . . ?
H59A C59 H59B 109.5 . . ?
H59A C59 H59C 109.5 . . ?
H59B C59 H59C 109.5 . . ?
C53 C61 H61A 109.5 . . ?
C53 C61 H61B 109.5 . . ?
C53 C61 H61C 109.5 . . ?
H61A C61 H61B 109.5 . . ?
H61A C61 H61C 109.5 . . ?
H61B C61 H61C 109.5 . . ?
C53 C62 H62A 109.5 . . ?
C53 C62 H62B 109.5 . . ?
C53 C62 H62C 109.5 . . ?
H62A C62 H62B 109.5 . . ?
H62A C62 H62C 109.5 . . ?
H62B C62 H62C 109.5 . . ?
C57 C65 H65A 109.5 . . ?
C57 C65 H65B 109.5 . . ?
C57 C65 H65C 109.5 . . ?
H65A C65 H65B 109.5 . . ?
H65A C65 H65C 109.5 . . ?
H65B C65 H65C 109.5 . . ?
C57 C66 H66A 109.5 . . ?
C57 C66 H66B 109.5 . . ?
C57 C66 H66C 109.5 . . ?
H66A C66 H66B 109.5 . . ?
H66A C66 H66C 109.5 . . ?
H66B C66 H66C 109.5 . . ?
C21 C20 B56 124.4(2) . . ?
C41 C20 C21 113.5(2) . . ?
C41 C20 B56 122.1(2) . . ?
F5 C21 C20 119.5(2) . . ?
F5 C21 C43 116.6(2) . . ?
C43 C21 C20 123.8(2) . . ?
F4 C22 C25 119.7(2) . . ?
F4 C22 C27 115.8(2) . . ?
C27 C22 C25 124.5(2) . . ?
C32 C24 B44 126.6(2) . . ?
C49 C24 C32 113.4(2) . . ?
C49 C24 B44 119.8(2) . . ?
C22 C25 C36 113.6(2) . . ?
C22 C25 B56 121.3(2) . . ?
C36 C25 B56 124.9(2) . . ?
C31 C26 B44 128.1(2) . . ?
C31 C26 C45 114.1(2) . . ?
C45 C26 B44 117.7(2) . . ?
F8 C27 C22 120.9(2) . . ?
F8 C27 C28 120.1(2) . . ?
C28 C27 C22 119.1(2) . . ?
F12 C28 C27 120.5(3) . . ?
F12 C28 C47 119.8(3) . . ?
C27 C28 C47 119.6(2) . . ?
C30 C29 H29 112.8 . . ?
C30 C29 B44 118.1(2) . . ?
C30 C29 B56 120.4(2) . . ?
B44 C29 H29 112.8 . . ?
B56 C29 H29 112.8 . . ?
B56 C29 B44 74.83(18) . . ?
C29 C30 H30A 108.6 . . ?
C29 C30 H30B 108.6 . . ?
H30A C30 H30B 107.6 . . ?
C33 C30 C29 114.5(2) . . ?
C33 C30 H30A 108.6 . . ?
C33 C30 H30B 108.6 . . ?
F7 C31 C26 120.0(2) . . ?
F7 C31 C46 116.4(2) . . ?
C46 C31 C26 123.7(3) . . ?
F6 C32 C24 120.9(2) . . ?
F6 C32 C34 115.6(2) . . ?
C34 C32 C24 123.5(2) . . ?
C48 C33 C30 121.2(2) . . ?
C48 C33 C52 117.4(3) . . ?
C52 C33 C30 121.5(2) . . ?
F10 C34 C32 120.2(2) . . ?
F10 C34 C55 119.8(2) . . ?
C55 C34 C32 119.9(2) . . ?
F13 C35 C38 119.9(3) . . ?
F13 C35 C45 120.6(3) . . ?
C38 C35 C45 119.5(3) . . ?
F1 C36 C25 120.0(2) . . ?
F1 C36 C47 116.1(2) . . ?
C47 C36 C25 123.8(2) . . ?
F15 C37 C39 119.4(2) . . ?
F15 C37 C41 121.3(2) . . ?
C39 C37 C41 119.3(2) . . ?
F16 C38 C35 120.8(3) . . ?
F16 C38 C46 120.2(3) . . ?
C35 C38 C46 119.0(3) . . ?
F14 C39 C37 120.4(3) . . ?
F14 C39 C43 120.2(3) . . ?
C37 C39 C43 119.4(3) . . ?
C37 C41 C20 124.7(2) . . ?
F2 C41 C20 120.4(2) . . ?
F2 C41 C37 114.9(2) . . ?
F18 C43 C21 120.9(3) . . ?
F18 C43 C39 119.8(3) . . ?
C39 C43 C21 119.3(2) . . ?
C24 B44 B56 110.4(2) . . ?
C24 B44 H44 99.4(10) . . ?
C26 B44 C24 113.0(2) . . ?
C26 B44 B56 130.4(2) . . ?
C26 B44 H44 107.2(10) . . ?
C29 B44 C24 121.4(2) . . ?
C29 B44 C26 117.1(2) . . ?
C29 B44 B56 52.55(15) . . ?
C29 B44 H44 93.3(10) . . ?
B56 B44 H44 41.9(10) . . ?
F3 C45 C26 119.3(2) . . ?
F3 C45 C35 116.7(3) . . ?
C35 C45 C26 123.9(3) . . ?
F17 C46 C31 120.6(3) . . ?
F17 C46 C38 119.6(3) . . ?
C38 C46 C31 119.8(3) . . ?
F11 C47 C28 119.9(2) . . ?
F11 C47 C36 120.8(2) . . ?
C28 C47 C36 119.4(2) . . ?
C33 C48 H48 119.4 . . ?
C60 C48 C33 121.2(3) . . ?
C60 C48 H48 119.4 . . ?
F9 C49 C24 118.9(2) . . ?
F9 C49 C50 116.1(2) . . ?
C50 C49 C24 125.0(2) . . ?
F19 C50 C49 120.9(3) . . ?
F19 C50 C55 120.3(3) . . ?
C49 C50 C55 118.9(3) . . ?
C33 C52 H52 119.2 . . ?
C64 C52 C33 121.7(3) . . ?
C64 C52 H52 119.2 . . ?
F23 C55 C34 120.2(3) . . ?
F23 C55 C50 120.6(3) . . ?
C34 C55 C50 119.2(3) . . ?
C20 B56 B44 110.5(2) . . ?
C20 B56 H44 104.4(11) . . ?
C25 B56 C20 112.7(2) . . ?
C25 B56 B44 130.9(2) . . ?
C25 B56 H44 103.5(11) . . ?
C29 B56 C20 115.1(2) . . ?
C29 B56 C25 122.2(2) . . ?
C29 B56 B44 52.62(15) . . ?
C29 B56 H44 94.2(11) . . ?
B44 B56 H44 42.7(10) . . ?
C48 C60 H60 119.6 . . ?
C63 C60 C48 120.9(3) . . ?
C63 C60 H60 119.6 . . ?
C60 C63 H63 120.4 . . ?
C60 C63 C64 119.2(3) . . ?
C64 C63 H63 120.4 . . ?
C52 C64 H64 120.1 . . ?
C63 C64 C52 119.7(3) . . ?
C63 C64 H64 120.1 . . ?
C40 C2 H2A 109.5 . . ?
C40 C2 H2B 109.5 . . ?
C40 C2 H2C 109.5 . . ?
H2A C2 H2B 109.5 . . ?
H2A C2 H2C 109.5 . . ?
H2B C2 H2C 109.5 . . ?

loop_
_geom_bond_atom_site_label_1
_geom_bond_atom_site_label_2
_geom_bond_distance
_geom_bond_site_symmetry_2
_geom_bond_publ_flag
P1 C40 1.874(3) . ?
P1 C53 1.865(3) . ?
P1 C57 1.867(3) . ?
P1 H1 1.30(2) . ?
C40 C42 1.534(4) . ?
C40 C59 1.535(4) . ?
C40 C2 1.544(4) . ?
C42 H42A 0.9800 . ?
C42 H42B 0.9800 . ?
C42 H42C 0.9800 . ?
C53 C58 1.541(4) . ?
C53 C61 1.539(4) . ?
C53 C62 1.542(4) . ?
C54 H54A 0.9800 . ?
C54 H54B 0.9800 . ?
C54 H54C 0.9800 . ?
C54 C57 1.552(4) . ?
C57 C65 1.537(4) . ?
C57 C66 1.539(4) . ?
C58 H58A 0.9800 . ?
C58 H58B 0.9800 . ?
C58 H58C 0.9800 . ?
C59 H59A 0.9800 . ?
C59 H59B 0.9800 . ?
C59 H59C 0.9800 . ?
C61 H61A 0.9800 . ?
C61 H61B 0.9800 . ?
C61 H61C 0.9800 . ?
C62 H62A 0.9800 . ?
C62 H62B 0.9800 . ?
C62 H62C 0.9800 . ?
C65 H65A 0.9800 . ?
C65 H65B 0.9800 . ?
C65 H65C 0.9800 . ?
C66 H66A 0.9800 . ?
C66 H66B 0.9800 . ?
C66 H66C 0.9800 . ?
F1 C36 1.350(3) . ?
F3 C45 1.356(3) . ?
F4 C22 1.361(3) . ?
F5 C21 1.348(3) . ?
F6 C32 1.354(3) . ?
F7 C31 1.351(3) . ?
F8 C27 1.350(3) . ?
F9 C49 1.360(3) . ?
F10 C34 1.353(3) . ?
F11 C47 1.348(3) . ?
F12 C28 1.346(3) . ?
F13 C35 1.351(3) . ?
F14 C39 1.349(3) . ?
F15 C37 1.354(3) . ?
F16 C38 1.344(3) . ?
F17 C46 1.352(3) . ?
F18 C43 1.341(3) . ?
F19 C50 1.350(3) . ?
C20 C21 1.395(4) . ?
C20 C41 1.379(3) . ?
C20 B56 1.626(4) . ?
C21 C43 1.381(4) . ?
C22 C25 1.384(4) . ?
C22 C27 1.377(4) . ?
F23 C55 1.347(3) . ?
C24 C32 1.389(3) . ?
C24 B44 1.625(4) . ?
C24 C49 1.386(4) . ?
C25 C36 1.390(4) . ?
C25 B56 1.626(4) . ?
C26 C31 1.383(4) . ?
C26 B44 1.623(4) . ?
C26 C45 1.386(4) . ?
C27 C28 1.368(4) . ?
C28 C47 1.370(4) . ?
C29 H29 1.0000 . ?
C29 C30 1.533(4) . ?
C29 B44 1.597(4) . ?
C29 B56 1.595(4) . ?
C30 H30A 0.9900 . ?
C30 H30B 0.9900 . ?
C30 C33 1.515(4) . ?
C31 C46 1.380(4) . ?
C32 C34 1.377(4) . ?
C33 C48 1.388(4) . ?
C33 C52 1.392(4) . ?
C34 C55 1.369(4) . ?
C35 C38 1.371(4) . ?
C35 C45 1.381(4) . ?
C36 C47 1.380(4) . ?
C37 C39 1.368(4) . ?
C37 C41 1.375(4) . ?
C38 C46 1.375(4) . ?
C39 C43 1.374(4) . ?
C41 F2 1.363(3) . ?
B44 B56 1.939(4) . ?
B44 H44 1.32(2) . ?
C48 H48 0.9500 . ?
C48 C60 1.381(4) . ?
C49 C50 1.369(4) . ?
C50 C55 1.374(4) . ?
C52 H52 0.9500 . ?
C52 C64 1.388(4) . ?
B56 H44 1.30(2) . ?
C60 H60 0.9500 . ?
C60 C63 1.375(5) . ?
C63 H63 0.9500 . ?
C63 C64 1.384(4) . ?
C64 H64 0.9500 . ?
C2 H2A 0.9800 . ?
C2 H2B 0.9800 . ?
C2 H2C 0.9800 . ?

loop_
_geom_torsion_atom_site_label_1
_geom_torsion_atom_site_label_2
_geom_torsion_atom_site_label_3
_geom_torsion_atom_site_label_4
_geom_torsion
_geom_torsion_site_symmetry_1
_geom_torsion_site_symmetry_2
_geom_torsion_site_symmetry_3
_geom_torsion_site_symmetry_4
_geom_torsion_publ_flag
C40 P1 C53 C58 82.3(2) . . . . ?
C40 P1 C53 C61 -38.9(2) . . . . ?
C40 P1 C53 C62 -156.03(19) . . . . ?
C40 P1 C57 C54 72.5(2) . . . . ?
C40 P1 C57 C65 -49.3(2) . . . . ?
C40 P1 C57 C66 -171.6(2) . . . . ?
C53 P1 C40 C42 -169.57(18) . . . . ?
C53 P1 C40 C59 -47.8(2) . . . . ?
C53 P1 C40 C2 73.8(2) . . . . ?
C53 P1 C57 C54 -153.02(19) . . . . ?
C53 P1 C57 C65 85.1(2) . . . . ?
C53 P1 C57 C66 -37.1(2) . . . . ?
C57 P1 C40 C42 -35.2(2) . . . . ?
C57 P1 C40 C59 86.6(2) . . . . ?
C57 P1 C40 C2 -151.78(19) . . . . ?
C57 P1 C53 C58 -52.2(2) . . . . ?
C57 P1 C53 C61 -173.3(2) . . . . ?
C57 P1 C53 C62 69.5(2) . . . . ?
F1 C36 C47 F11 -2.9(4) . . . . ?
F1 C36 C47 C28 177.4(2) . . . . ?
F4 C22 C25 C36 175.4(2) . . . . ?
F4 C22 C25 B56 -0.3(4) . . . . ?
F4 C22 C27 F8 2.4(4) . . . . ?
F4 C22 C27 C28 -177.1(2) . . . . ?
F5 C21 C43 F18 -1.9(4) . . . . ?
F5 C21 C43 C39 178.8(2) . . . . ?
F6 C32 C34 F10 0.3(4) . . . . ?
F6 C32 C34 C55 179.7(3) . . . . ?
F7 C31 C46 F17 -1.8(4) . . . . ?
F7 C31 C46 C38 179.1(2) . . . . ?
F8 C27 C28 F12 -0.5(4) . . . . ?
F8 C27 C28 C47 -178.3(3) . . . . ?
F9 C49 C50 F19 1.6(4) . . . . ?
F9 C49 C50 C55 -177.9(3) . . . . ?
F10 C34 C55 F23 -0.5(5) . . . . ?
F10 C34 C55 C50 179.3(3) . . . . ?
F12 C28 C47 F11 1.7(4) . . . . ?
F12 C28 C47 C36 -178.6(3) . . . . ?
F13 C35 C38 F16 2.2(4) . . . . ?
F13 C35 C38 C46 -177.8(2) . . . . ?
F13 C35 C45 F3 -1.7(4) . . . . ?
F13 C35 C45 C26 176.8(2) . . . . ?
F14 C39 C43 F18 1.5(4) . . . . ?
F14 C39 C43 C21 -179.1(2) . . . . ?
F15 C37 C39 F14 -0.6(4) . . . . ?
F15 C37 C39 C43 178.9(3) . . . . ?
F15 C37 C41 C20 179.1(3) . . . . ?
F15 C37 C41 F2 -0.5(4) . . . . ?
F16 C38 C46 F17 2.1(4) . . . . ?
F16 C38 C46 C31 -178.9(2) . . . . ?
F19 C50 C55 F23 -0.4(5) . . . . ?
F19 C50 C55 C34 179.9(3) . . . . ?
C20 C21 C43 F18 179.3(2) . . . . ?
C20 C21 C43 C39 0.0(4) . . . . ?
C21 C20 C41 C37 2.3(4) . . . . ?
C21 C20 C41 F2 -178.1(2) . . . . ?
C21 C20 B56 C25 82.1(3) . . . . ?
C21 C20 B56 C29 -131.3(3) . . . . ?
C21 C20 B56 B44 -74.0(3) . . . . ?
C22 C25 C36 F1 -176.3(2) . . . . ?
C22 C25 C36 C47 2.1(4) . . . . ?
C22 C25 B56 C20 88.5(3) . . . . ?
C22 C25 B56 C29 -55.4(4) . . . . ?
C22 C25 B56 B44 -121.6(3) . . . . ?
C22 C27 C28 F12 179.0(3) . . . . ?
C22 C27 C28 C47 1.1(4) . . . . ?
C24 C32 C34 F10 -178.2(2) . . . . ?
C24 C32 C34 C55 1.3(4) . . . . ?
C24 C49 C50 F19 179.8(3) . . . . ?
C24 C49 C50 C55 0.3(5) . . . . ?
C25 C22 C27 F8 179.6(2) . . . . ?
C25 C22 C27 C28 0.1(4) . . . . ?
C25 C36 C47 F11 178.7(2) . . . . ?
C25 C36 C47 C28 -1.0(4) . . . . ?
C26 C31 C46 F17 177.5(2) . . . . ?
C26 C31 C46 C38 -1.6(4) . . . . ?
C27 C22 C25 C36 -1.6(4) . . . . ?
C27 C22 C25 B56 -177.4(3) . . . . ?
C27 C28 C47 F11 179.6(3) . . . . ?
C27 C28 C47 C36 -0.7(4) . . . . ?
C29 C30 C33 C48 127.5(3) . . . . ?
C29 C30 C33 C52 -51.8(3) . . . . ?
C30 C29 B44 C24 150.5(2) . . . . ?
C30 C29 B44 C26 4.9(3) . . . . ?
C30 C29 B44 B56 -116.8(3) . . . . ?
C30 C29 B56 C20 -148.6(2) . . . . ?
C30 C29 B56 C25 -5.5(4) . . . . ?
C30 C29 B56 B44 114.0(3) . . . . ?
C30 C33 C48 C60 -178.6(3) . . . . ?
C30 C33 C52 C64 179.7(3) . . . . ?
C31 C26 B44 C24 121.4(3) . . . . ?
C31 C26 B44 C29 -90.1(3) . . . . ?
C31 C26 B44 B56 -27.6(4) . . . . ?
C31 C26 C45 F3 179.2(2) . . . . ?
C31 C26 C45 C35 0.8(4) . . . . ?
C32 C24 B44 C26 130.2(3) . . . . ?
C32 C24 B44 C29 -16.7(4) . . . . ?
C32 C24 B44 B56 -74.5(3) . . . . ?
C32 C24 C49 F9 178.8(2) . . . . ?
C32 C24 C49 C50 0.6(4) . . . . ?
C32 C34 C55 F23 -179.9(3) . . . . ?
C32 C34 C55 C50 -0.2(5) . . . . ?
C33 C48 C60 C63 -0.7(5) . . . . ?
C33 C52 C64 C63 -1.6(5) . . . . ?
C35 C38 C46 F17 -178.0(2) . . . . ?
C35 C38 C46 C31 1.1(4) . . . . ?
C36 C25 B56 C20 -86.8(3) . . . . ?
C36 C25 B56 C29 129.3(3) . . . . ?
C36 C25 B56 B44 63.1(4) . . . . ?
C37 C39 C43 F18 -178.0(3) . . . . ?
C37 C39 C43 C21 1.3(4) . . . . ?
C38 C35 C45 F3 -179.7(2) . . . . ?
C38 C35 C45 C26 -1.3(4) . . . . ?
C39 C37 C41 C20 -1.2(4) . . . . ?
C39 C37 C41 F2 179.2(2) . . . . ?
C41 C20 C21 F5 179.5(2) . . . . ?
C41 C20 C21 C43 -1.7(4) . . . . ?
C41 C20 B56 C25 -100.2(3) . . . . ?
C41 C20 B56 C29 46.4(3) . . . . ?
C41 C20 B56 B44 103.7(3) . . . . ?
C41 C37 C39 F14 179.7(3) . . . . ?
C41 C37 C39 C43 -0.8(4) . . . . ?
B44 C24 C32 F6 -4.7(4) . . . . ?
B44 C24 C32 C34 173.7(3) . . . . ?
B44 C24 C49 F9 3.3(4) . . . . ?
B44 C24 C49 C50 -174.9(3) . . . . ?
B44 C26 C31 F7 -2.8(4) . . . . ?
B44 C26 C31 C46 177.9(3) . . . . ?
B44 C26 C45 F3 1.6(4) . . . . ?
B44 C26 C45 C35 -176.8(3) . . . . ?
B44 C29 C30 C33 -75.3(3) . . . . ?
B44 C29 B56 C20 97.4(2) . . . . ?
B44 C29 B56 C25 -119.5(3) . . . . ?
C45 C26 C31 F7 179.9(2) . . . . ?
C45 C26 C31 C46 0.6(4) . . . . ?
C45 C26 B44 C24 -61.3(3) . . . . ?
C45 C26 B44 C29 87.1(3) . . . . ?
C45 C26 B44 B56 149.6(2) . . . . ?
C45 C35 C38 F16 -179.8(2) . . . . ?
C45 C35 C38 C46 0.3(4) . . . . ?
C48 C33 C52 C64 0.4(4) . . . . ?
C48 C60 C63 C64 -0.5(5) . . . . ?
C49 C24 C32 F6 -179.8(2) . . . . ?
C49 C24 C32 C34 -1.4(4) . . . . ?
C49 C24 B44 C26 -54.9(3) . . . . ?
C49 C24 B44 C29 158.2(2) . . . . ?
C49 C24 B44 B56 100.4(3) . . . . ?
C49 C50 C55 F23 179.1(3) . . . . ?
C49 C50 C55 C34 -0.6(5) . . . . ?
C52 C33 C48 C60 0.7(4) . . . . ?
B56 C20 C21 F5 -2.7(4) . . . . ?
B56 C20 C21 C43 176.1(3) . . . . ?
B56 C20 C41 C37 -175.6(3) . . . . ?
B56 C20 C41 F2 4.0(4) . . . . ?
B56 C25 C36 F1 -0.6(4) . . . . ?
B56 C25 C36 C47 177.7(3) . . . . ?
B56 C29 C30 C33 -163.5(2) . . . . ?
B56 C29 B44 C24 -92.7(3) . . . . ?
B56 C29 B44 C26 121.6(2) . . . . ?
C60 C63 C64 C52 1.6(5) . . . . ?
